data_1545312
loop_
_publ_author_name
'Gonzalez, Miguel'
'Oktawiec, Julia'
'Long, Jeffrey R.'

_publ_section_title
;
 Ethylene Oligomerization in Metal--Organic Frameworks Bearing Nickel(II)
 2,2&#x2032;-Bipyridine Complexes
;
_journal_name_full 'Faraday Discuss.'
_journal_paper_doi 10.1039/C7FD00061H
_journal_year 2017
_chemical_formula_moiety 'C67.68 H33.84 Br11.28 N11.28 Ni5.64 O30.56 Zr6'
_chemical_formula_sum 'C67.68 H33.84 Br11.28 N11.28 Ni5.64 O30.56 Zr6'
_chemical_formula_weight 3277.67
_chemical_name_common Zr6O4(OH)4(bpydc)5.64(NiBr2)5.64
_chemical_properties_physical ', Air-sensitive,Moisture-sensitive'
_space_group_crystal_system cubic
_space_group_IT_number 205
_space_group_name_Hall '-P 2ac 2ab 3'
_space_group_name_H-M_alt 'P a -3'
_symmetry_space_group_name_Hall '-P 2ac 2ab 3'
_symmetry_space_group_name_H-M 'P a -3'
_atom_sites_solution_hydrogens geom
_atom_sites_solution_primary direct
_audit_creation_date 2017-01-23
_audit_creation_method
;
Olex2 1.2
(compiled 2017.01.04 svn.r3372 for OlexSys, GUI svn.r5292)
;
_audit_update_record
;
2017-02-03 deposited with the CCDC.
2017-02-22 downloaded from the CCDC.
;
_cell_angle_alpha 90
_cell_angle_beta 90
_cell_angle_gamma 90
_cell_formula_units_Z 4
_cell_length_a 26.2758(8)
_cell_length_b 26.2758(8)
_cell_length_c 26.2758(8)
_cell_measurement_reflns_used 9070
_cell_measurement_temperature 100(2)
_cell_measurement_theta_max 29.806
_cell_measurement_theta_min 2.366
_cell_volume 18141.3(10)
_computing_cell_refinement 'SAINT v8.34A (Bruker, 2013)'
_computing_data_collection 'Bruker APEX3'
_computing_data_reduction 'SAINT v8.34A (Bruker, 2013)'
_computing_molecular_graphics 'Olex2 (Dolomanov et al., 2009)'
_computing_publication_material 'Olex2 (Dolomanov et al., 2009)'
_computing_structure_refinement 'ShelXL (Sheldrick, 2015)'
_computing_structure_solution 'ShelXS (Sheldrick, 2008)'
_diffrn_ambient_temperature 100(2)
_diffrn_detector_area_resol_mean 10.42
_diffrn_measured_fraction_theta_full 1.000
_diffrn_measured_fraction_theta_max 1.000
_diffrn_measurement_device_type 'Bruker D8 with PHOTON100 CMOS detector'
_diffrn_measurement_method '\f and \w shutterless scans'
_diffrn_radiation_monochromator 'silicon 111'
_diffrn_radiation_type synchrotron
_diffrn_radiation_wavelength 0.8856
_diffrn_reflns_av_R_equivalents 0.0950
_diffrn_reflns_av_unetI/netI 0.0245
_diffrn_reflns_Laue_measured_fraction_full 1.000
_diffrn_reflns_Laue_measured_fraction_max 1.000
_diffrn_reflns_limit_h_max 29
_diffrn_reflns_limit_h_min -29
_diffrn_reflns_limit_k_max 29
_diffrn_reflns_limit_k_min -29
_diffrn_reflns_limit_l_max 29
_diffrn_reflns_limit_l_min -29
_diffrn_reflns_number 178387
_diffrn_reflns_point_group_measured_fraction_full 1.000
_diffrn_reflns_point_group_measured_fraction_max 1.000
_diffrn_reflns_theta_full 29.806
_diffrn_reflns_theta_max 29.806
_diffrn_reflns_theta_min 2.160
_diffrn_source 'Advanced Light Source station 11.3.1'
_diffrn_standards_number 0
_exptl_absorpt_coefficient_mu 6.130
_exptl_absorpt_correction_T_max 0.735
_exptl_absorpt_correction_T_min 0.606
_exptl_absorpt_correction_type multi-scan
_exptl_absorpt_process_details
;
SADABS-2014/5 (Bruker,2014) was used for absorption correction.
wR2(int) was 0.0923 before and 0.0708 after correction.
The Ratio of minimum to maximum transmission is 0.8244.
The \l/2 correction factor is Not present.
;
_exptl_crystal_colour 'yellow green'
_exptl_crystal_colour_primary 'yellow green'
_exptl_crystal_density_diffrn 1.199
_exptl_crystal_density_method 'not measured'
_exptl_crystal_description octahedral
_exptl_crystal_F_000 6224
_exptl_crystal_size_max 0.0536
_exptl_crystal_size_mid 0.0536
_exptl_crystal_size_min 0.0536
_refine_diff_density_max 1.044
_refine_diff_density_min -0.677
_refine_diff_density_rms 0.148
_refine_ls_extinction_method none
_refine_ls_goodness_of_fit_ref 1.151
_refine_ls_hydrogen_treatment constr
_refine_ls_matrix_type full
_refine_ls_number_parameters 278
_refine_ls_number_reflns 4662
_refine_ls_number_restraints 705
_refine_ls_restrained_S_all 1.127
_refine_ls_R_factor_all 0.0715
_refine_ls_R_factor_gt 0.0651
_refine_ls_shift/su_max 0.000
_refine_ls_shift/su_mean 0.000
_refine_ls_structure_factor_coef Fsqd
_refine_ls_weighting_details 'w=1/[\s^2^(Fo^2^)+(0.1011P)^2^+163.0712P] where P=(Fo^2^+2Fc^2^)/3'
_refine_ls_weighting_scheme calc
_refine_ls_wR_factor_gt 0.2002
_refine_ls_wR_factor_ref 0.2046
_reflns_Friedel_coverage 0.000
_reflns_number_gt 4250
_reflns_number_total 4662
_reflns_threshold_expression 'I > 2\s(I)'
_cod_data_source_file c7fd00061h2.cif
_cod_data_source_block mig211s_sq
_cod_original_cell_volume 18141.3(17)
_cod_database_code 1545312
_shelx_shelxl_version_number 2016/6
_shelx_space_group_comment
;
The symmetry employed for this shelxl refinement is uniquely defined
by the following loop, which should always be used as a source of
symmetry information in preference to the above space-group names.
They are only intended as comments.
;
_shelx_estimated_absorpt_t_max 0.735
_shelx_estimated_absorpt_t_min 0.735
_olex2_refinement_description
;
1. Twinned data refinement
 Scales: 0.500(2) 0.500(2)
2. Fixed Uiso
 At 1.2 times of:
  All C(H) groups
3. Restrained distances
 C5-C4 \\sim C11-C10
 with sigma of 0.02
 C12-C11 \\sim C5-C6
 with sigma of 0.02
 N2-C12 \\sim N1-C6
 with sigma of 0.02
 N1-C2 \\sim N2-C8
 with sigma of 0.02
 C2-C3 \\sim C9-C8
 with sigma of 0.02
 C10-C12 \\sim C6-C4
 with sigma of 0.02
 C10-C8 \\sim C4-C2
 with sigma of 0.02
 C6-C4 \\sim C12-C10
 with sigma of 0.02
 C12-C8 \\sim C6-C2
 with sigma of 0.02
 C4-C2 \\sim C10-C8
 with sigma of 0.02
 C5-N1 \\sim N2-C11
 with sigma of 0.02
 N1-C3 \\sim N2-C9
 with sigma of 0.02
 C5-C3 \\sim C11-C9
 with sigma of 0.02
4. Restrained planarity
 N1, C1, C2, C3, C4, C5, C6, C12
 with sigma of 0.1
 N2, C6, C7, C8, C9, C10, C11, C12
 with sigma of 0.1
5. Uiso/Uaniso restraints and constraints
O3 \\sim O4 \\sim O5 \\sim O6 \\sim N1 \\sim N2 \\sim C1 \\sim C2 \\sim C3
\\sim C4 \\sim H4 \\sim C5 \\sim H5 \\sim C6 \\sim C7 \\sim C8 \\sim H8 \\sim
C9 \\sim C10 \\sim H10 \\sim C11 \\sim H11 \\sim C12: within 2.6A with sigma of
0.04 and sigma for terminal atoms of 0.08
Ni1A \\sim Br1B \\sim Br2B \\sim Ni1B \\sim Br5A \\sim Br4A \\sim Br1A \\sim
Br2A \\sim Br3A: within 2.6A with sigma of 0.04 and sigma for terminal atoms of
0.08
O1A \\sim O2A \\sim O1B \\sim O2B: within 2.5A with sigma of 0.01 and sigma for
terminal atoms of 0.02
6. Rigid body (RIGU) restrains
 O3, O4, O5, N1, N2, C1, C2, C3, C4, C5, C6, C7, C8, C9, C10, C11, C12
 with sigma for 1-2 distances of 0.004 and sigma for 1-3 distances of 0.004
 O3, O4, O5, O6, N1, N2, C1, C2, C3, C4, C5, C6, C7, C8, C9, C10, C11, C12
 with sigma for 1-2 distances of 0.004 and sigma for 1-3 distances of 0.004
 Ni1A, Br1B, Br2B, Ni1B, Br1A, Br2A
 with sigma for 1-2 distances of 0.004 and sigma for 1-3 distances of 0.004
 Ni1A, Br1B, Br2B, Ni1B, Br4A, Br1A, Br2A, Br3A
 with sigma for 1-2 distances of 0.004 and sigma for 1-3 distances of 0.004
 Ni1A, Br1B, Br2B, Ni1B, Br5A, Br4A, Br1A, Br2A, Br3A
 with sigma for 1-2 distances of 0.004 and sigma for 1-3 distances of 0.004
 O1A, O2A, O1B, O2B
 with sigma for 1-2 distances of 0.004 and sigma for 1-3 distances of 0.004
7. Others
 Fixed Sof: O3(0.94) O4(0.94) O5(0.94) O6(0.94) N1(0.94) N2(0.94) C1(0.94)
 C2(0.94) H2(0.94) C3(0.94) C4(0.94) H4(0.94) C5(0.94) H5(0.94) C6(0.94)
 C7(0.94) C8(0.94) H8(0.94) C9(0.94) C10(0.94) H10(0.94) C11(0.94) H11(0.94)
 C12(0.94) Ni1A(0.64) O1A(0.5) O2A(0.16667) Br1B(0.3) Br2B(0.3) Ni1B(0.3)
 O1B(0.5) O2B(0.16667) Br4A(0.12) Br5A(0.12) Br1A(0.52) Br2A(0.4) Br3A(0.12)
8.a Aromatic/amide H refined with riding coordinates:
 C2(H2), C4(H4), C5(H5), C8(H8), C10(H10), C11(H11)
;
_olex2_submission_special_instructions 'No special instructions were received'

loop_
_space_group_symop_operation_xyz
'x, y, z'
'-x+1/2, -y, z+1/2'
'-x, y+1/2, -z+1/2'
'x+1/2, -y+1/2, -z'
'z, x, y'
'z+1/2, -x+1/2, -y'
'-z+1/2, -x, y+1/2'
'-z, x+1/2, -y+1/2'
'y, z, x'
'-y, z+1/2, -x+1/2'
'y+1/2, -z+1/2, -x'
'-y+1/2, -z, x+1/2'
'-x, -y, -z'
'x-1/2, y, -z-1/2'
'x, -y-1/2, z-1/2'
'-x-1/2, y-1/2, z'
'-z, -x, -y'
'-z-1/2, x-1/2, y'
'z-1/2, x, -y-1/2'
'z, -x-1/2, y-1/2'
'-y, -z, -x'
'y, -z-1/2, x-1/2'
'-y-1/2, z-1/2, x'
'y-1/2, z, -x-1/2'

loop_
_atom_site_label
_atom_site_type_symbol
_atom_site_fract_x
_atom_site_fract_y
_atom_site_fract_z
_atom_site_U_iso_or_equiv
_atom_site_adp_type
_atom_site_occupancy
_atom_site_site_symmetry_order
_atom_site_calc_flag
_atom_site_refinement_flags_posn
_atom_site_refinement_flags_adp
_atom_site_refinement_flags_occupancy
_atom_site_disorder_assembly
_atom_site_disorder_group
Zr1 Zr 0.48614(3) 0.09207(3) 0.01152(3) 0.0135(3) Uani 1 1 d . . . . .
O3 O 0.4068(3) 0.1232(3) 0.0051(3) 0.0273(17) Uani 0.94 1 d . U . . .
O4 O 0.3556(2) 0.0546(3) -0.0112(3) 0.0253(16) Uani 0.94 1 d . U . . .
O5 O 0.1226(3) 0.4114(3) -0.0285(3) 0.0314(18) Uani 0.94 1 d . U . . .
O6 O 0.0538(3) 0.3575(3) -0.0276(3) 0.0281(17) Uani 0.94 1 d . U . . .
N1 N 0.2908(4) 0.2221(4) -0.0140(5) 0.068(4) Uani 0.94 1 d D U . . .
N2 N 0.2216(4) 0.2919(4) -0.0211(5) 0.065(3) Uani 0.94 1 d D U . . .
C1 C 0.3642(4) 0.1012(4) -0.0077(5) 0.033(2) Uani 0.94 1 d . U . . .
C2 C 0.3280(4) 0.1885(4) -0.0080(5) 0.056(4) Uani 0.94 1 d D U . A .
H2 H 0.360508 0.200342 0.002565 0.067 Uiso 0.94 1 calc R . . . .
C3 C 0.3216(5) 0.1366(4) -0.0166(7) 0.060(4) Uani 0.94 1 d D U . A .
C4 C 0.2751(5) 0.1199(5) -0.0319(9) 0.087(5) Uani 0.94 1 d D U . . .
H4 H 0.270837 0.085545 -0.042291 0.104 Uiso 0.94 1 calc R U . . .
C5 C 0.2329(6) 0.1535(5) -0.0325(10) 0.097(5) Uani 0.94 1 d D U . A .
H5 H 0.198844 0.141458 -0.033998 0.116 Uiso 0.94 1 calc R U . . .
C6 C 0.2445(5) 0.2063(5) -0.0307(6) 0.077(4) Uani 0.94 1 d D U . A .
C7 C 0.1013(5) 0.3683(5) -0.0300(4) 0.035(2) Uani 0.94 1 d . U . A .
C8 C 0.1874(4) 0.3302(4) -0.0217(5) 0.059(4) Uani 0.94 1 d D U . A .
H8 H 0.199078 0.363669 -0.014791 0.071 Uiso 0.94 1 calc R U . . .
C9 C 0.1362(5) 0.3231(5) -0.0320(5) 0.060(3) Uani 0.94 1 d D U . . .
C10 C 0.1195(5) 0.2739(5) -0.0409(7) 0.088(5) Uani 0.94 1 d D U . A .
H10 H 0.084149 0.267300 -0.044922 0.105 Uiso 0.94 1 calc R U . . .
C11 C 0.1545(5) 0.2339(5) -0.0439(7) 0.090(5) Uani 0.94 1 d D U . . .
H11 H 0.144294 0.200779 -0.054067 0.108 Uiso 0.94 1 calc R U . A .
C12 C 0.2055(5) 0.2446(5) -0.0313(6) 0.077(4) Uani 0.94 1 d D U . A .
Ni1A Ni 0.29570(18) 0.29625(18) 0.0061(2) 0.0685(13) Uani 0.64 1 d . U . A 1
O1A O 0.4495(6) 0.0284(6) 0.0404(6) 0.016(3) Uani 0.5 1 d . U . . 1
O2A O 0.4487(5) 0.0513(5) -0.0513(5) 0.014(4) Uani 0.5 3 d S TU P . 1
Br1B Br 0.2874(3) 0.3142(5) 0.0722(4) 0.139(4) Uani 0.3 1 d . U . A 2
Br2B Br 0.3916(3) 0.3066(3) -0.0253(5) 0.122(4) Uani 0.3 1 d . U . A 2
Ni1B Ni 0.2974(4) 0.3009(4) -0.0247(4) 0.054(2) Uani 0.3 1 d . U . A 2
O1B O 0.4329(6) 0.0381(6) 0.0515(6) 0.017(3) Uani 0.5 1 d . U . . 2
O2B O 0.4605(5) 0.0395(5) -0.0395(5) 0.017(4) Uani 0.5 3 d S TU P . 2
Br4A Br 0.2988(6) 0.3991(8) -0.0150(12) 0.097(7) Uani 0.12 1 d . U . A 3
Br5A Br 0.2557(10) 0.2671(10) 0.0908(8) 0.114(6) Uani 0.12 1 d . U . A 3
Br1A Br 0.3004(2) 0.38782(17) 0.0261(3) 0.104(2) Uani 0.52 1 d . U . A 5
Br2A Br 0.3391(5) 0.3042(3) -0.0771(5) 0.195(5) Uani 0.4 1 d . U . A 5
Br3A Br 0.3787(11) 0.2878(10) 0.056(2) 0.194(11) Uani 0.12 1 d . U . A 5

loop_
_atom_site_aniso_label
_atom_site_aniso_U_11
_atom_site_aniso_U_22
_atom_site_aniso_U_33
_atom_site_aniso_U_23
_atom_site_aniso_U_13
_atom_site_aniso_U_12
Zr1 0.0160(4) 0.0097(4) 0.0148(4) -0.0004(3) -0.0004(3) 0.0018(3)
O3 0.026(3) 0.018(3) 0.038(4) 0.003(3) 0.001(3) 0.011(3)
O4 0.009(3) 0.027(3) 0.039(4) -0.003(3) -0.003(3) 0.008(3)
O5 0.028(4) 0.024(4) 0.042(5) -0.004(3) 0.001(4) 0.014(3)
O6 0.032(3) 0.019(4) 0.033(4) -0.006(3) -0.004(3) 0.014(3)
N1 0.030(5) 0.029(5) 0.144(10) -0.011(7) -0.003(6) 0.017(4)
N2 0.041(6) 0.033(5) 0.121(9) -0.015(6) -0.012(7) 0.021(4)
C1 0.023(4) 0.025(4) 0.051(7) 0.000(5) 0.004(5) 0.007(3)
C2 0.031(6) 0.025(5) 0.113(11) -0.017(6) 0.001(7) 0.019(4)
C3 0.039(5) 0.021(5) 0.119(10) -0.004(6) -0.018(7) 0.012(4)
C4 0.041(6) 0.042(7) 0.178(13) -0.018(9) -0.037(8) 0.019(5)
C5 0.054(7) 0.033(6) 0.203(14) -0.009(9) -0.021(9) 0.020(5)
C6 0.042(6) 0.034(5) 0.156(12) -0.023(8) -0.012(7) 0.019(5)
C7 0.032(4) 0.028(4) 0.045(7) -0.008(5) 0.000(5) 0.010(4)
C8 0.040(5) 0.030(6) 0.106(10) -0.014(7) -0.015(7) 0.020(5)
C9 0.036(5) 0.035(5) 0.109(10) 0.002(7) -0.007(6) 0.015(4)
C10 0.048(7) 0.045(6) 0.170(13) -0.019(8) -0.024(9) 0.015(5)
C11 0.048(6) 0.041(7) 0.181(13) -0.011(9) -0.016(8) 0.013(5)
C12 0.043(6) 0.031(5) 0.158(12) -0.009(7) -0.005(8) 0.018(5)
Ni1A 0.045(2) 0.032(2) 0.128(4) -0.023(3) -0.021(3) 0.0203(14)
O1A 0.017(6) 0.017(5) 0.014(5) 0.000(5) -0.011(5) 0.006(5)
O2A 0.014(4) 0.014(4) 0.014(4) 0.006(4) -0.006(4) 0.006(4)
Br1B 0.074(5) 0.207(11) 0.135(7) -0.079(8) 0.017(5) 0.007(6)
Br2B 0.052(4) 0.046(4) 0.269(12) -0.037(6) 0.034(6) -0.004(3)
Ni1B 0.033(4) 0.026(3) 0.102(6) -0.004(5) 0.007(5) 0.006(3)
O1B 0.020(7) 0.015(6) 0.016(6) -0.004(5) -0.006(5) 0.000(6)
O2B 0.017(4) 0.017(4) 0.017(4) 0.004(4) -0.004(4) 0.004(4)
Br4A 0.026(7) 0.081(11) 0.18(2) 0.010(14) 0.003(11) 0.003(7)
Br5A 0.123(17) 0.119(16) 0.100(12) -0.017(11) -0.026(11) 0.025(13)
Br1A 0.110(4) 0.047(2) 0.155(5) -0.034(3) -0.048(4) 0.032(2)
Br2A 0.213(10) 0.081(5) 0.291(11) 0.026(6) 0.184(9) 0.040(6)
Br3A 0.093(15) 0.093(15) 0.40(3) -0.01(2) -0.056(19) 0.056(13)

loop_
_atom_type_symbol
_atom_type_description
_atom_type_scat_dispersion_real
_atom_type_scat_dispersion_imag
_atom_type_scat_source
C C 0.0060 0.0030 'ANOMDisVal Program in PLATON Spek, A. L. J. Appl. Crystallogr. 2003, 36, 7-13'
H H 0.0000 0.0000 'ANOMDisVal Program in PLATON Spek, A. L. J. Appl. Crystallogr. 2003, 36, 7-13'
Br Br -2.3750 3.5370 'ANOMDisVal Program in PLATON Spek, A. L. J. Appl. Crystallogr. 2003, 36, 7-13'
N N 0.0100 0.0050 'ANOMDisVal Program in PLATON Spek, A. L. J. Appl. Crystallogr. 2003, 36, 7-13'
Ni Ni 0.2480 1.6440 'ANOMDisVal Program in PLATON Spek, A. L. J. Appl. Crystallogr. 2003, 36, 7-13'
O O 0.0180 0.0100 'ANOMDisVal Program in PLATON Spek, A. L. J. Appl. Crystallogr. 2003, 36, 7-13'
Zr Zr -1.2060 0.8400 'ANOMDisVal Program in PLATON Spek, A. L. J. Appl. Crystallogr. 2003, 36, 7-13'

loop_
_geom_angle_atom_site_label_1
_geom_angle_atom_site_label_2
_geom_angle_atom_site_label_3
_geom_angle
_geom_angle_site_symmetry_1
_geom_angle_site_symmetry_3
O3 Zr1 O6 122.1(3) . 4
O3 Zr1 O1B 141.2(4) . 24_656
O3 Zr1 O1B 140.3(5) . 6
O3 Zr1 O1B 71.8(5) . .
O4 Zr1 O3 75.2(3) 6 .
O4 Zr1 O6 76.0(3) 6 4
O4 Zr1 O1B 72.7(5) 6 6
O4 Zr1 O1B 140.9(5) 6 .
O4 Zr1 O1B 141.1(4) 6 24_656
O5 Zr1 O3 77.0(3) 19_656 .
O5 Zr1 O4 119.9(3) 19_656 6
O5 Zr1 O6 75.7(3) 19_656 4
O5 Zr1 O1B 71.7(5) 19_656 24_656
O5 Zr1 O1B 72.2(4) 19_656 .
O5 Zr1 O1B 140.2(5) 19_656 6
O6 Zr1 O1B 71.4(4) 4 24_656
O1A Zr1 O3 142.1(5) 6 .
O1A Zr1 O3 142.1(5) 24_656 .
O1A Zr1 O3 83.7(4) . .
O1A Zr1 O4 84.7(4) 6 6
O1A Zr1 O4 143.3(5) . 6
O1A Zr1 O4 142.4(5) 24_656 6
O1A Zr1 O5 140.5(5) 6 19_656
O1A Zr1 O5 82.9(5) . 19_656
O1A Zr1 O5 82.9(5) 24_656 19_656
O1A Zr1 O6 82.1(5) 6 4
O1A Zr1 O6 140.4(5) . 4
O1A Zr1 O6 82.4(5) 24_656 4
O1A Zr1 O1A 94.6(8) . 6
O1A Zr1 O1A 62.0(6) 24_656 .
O1A Zr1 O1A 61.9(6) 24_656 6
O1A Zr1 O2A 71.0(6) . .
O1A Zr1 O2A 70.9(6) 6 .
O1A Zr1 O2A 107.3(6) 24_656 .
O1A Zr1 O1B 70.4(7) 6 24_656
O1A Zr1 O1B 109.3(6) . 6
O1A Zr1 O1B 14.3(6) 24_656 24_656
O1A Zr1 O1B 14.8(5) 6 6
O1A Zr1 O1B 70.4(7) . 24_656
O1A Zr1 O1B 71.4(7) 24_656 6
O2A Zr1 O3 72.9(4) . .
O2A Zr1 O4 74.2(4) . 6
O2A Zr1 O5 141.8(2) . 19_656
O2A Zr1 O6 141.1(2) . 4
O2A Zr1 O1B 76.4(5) . 6
O2A Zr1 O1B 121.6(7) . 24_656
O1B Zr1 O6 71.3(5) 6 4
O1B Zr1 O6 140.5(5) . 4
O1B Zr1 O1B 77.2(5) . 24_656
O1B Zr1 O1B 77.1(5) 6 24_656
O1B Zr1 O1B 124.1(7) . 6
O2B Zr1 O3 83.7(5) . .
O2B Zr1 O4 85.1(6) . 6
O2B Zr1 O6 141.3(2) . 4
O2B Zr1 O1A 62.6(6) . 6
O2B Zr1 O1B 71.0(4) . .
O2B Zr1 O1B 107.7(8) . 24_656
O2B Zr1 O1B 71.0(5) . 6
C1 O3 Zr1 130.9(6) . .
C1 O4 Zr1 131.2(7) . 12_554
C7 O5 Zr1 131.6(7) . 22_565
C7 O6 Zr1 130.2(7) . 4_455
C2 N1 C6 119.6(10) . .
C2 N1 Ni1A 124.3(8) . .
C2 N1 Ni1B 127.7(8) . .
C6 N1 Ni1A 115.9(8) . .
C6 N1 Ni1B 109.5(8) . .
C8 N2 Ni1A 126.0(9) . .
C8 N2 Ni1B 125.0(9) . .
C12 N2 C8 118.6(10) . .
C12 N2 Ni1A 114.5(8) . .
C12 N2 Ni1B 114.3(8) . .
O3 C1 C3 114.3(10) . .
O4 C1 O3 127.5(10) . .
O4 C1 C3 118.1(10) . .
N1 C2 H2 118.6 . .
N1 C2 C3 122.9(11) . .
C3 C2 H2 118.6 . .
C2 C3 C1 120.1(11) . .
C4 C3 C1 121.6(11) . .
C4 C3 C2 118.3(10) . .
C3 C4 H4 119.8 . .
C3 C4 C5 120.3(13) . .
C5 C4 H4 119.8 . .
C4 C5 H5 121.9 . .
C4 C5 C6 116.1(13) . .
C6 C5 H5 121.9 . .
N1 C6 C5 120.1(11) . .
N1 C6 C12 115.3(10) . .
C5 C6 C12 122.1(11) . .
O5 C7 O6 129.0(10) . .
O5 C7 C9 116.0(11) . .
O6 C7 C9 114.9(11) . .
N2 C8 H8 118.3 . .
N2 C8 C9 123.3(11) . .
C9 C8 H8 118.3 . .
C8 C9 C7 118.7(12) . .
C10 C9 C7 123.4(11) . .
C10 C9 C8 117.8(11) . .
C9 C10 H10 120.0 . .
C9 C10 C11 120.0(12) . .
C11 C10 H10 120.0 . .
C10 C11 H11 121.2 . .
C10 C11 C12 117.6(13) . .
C12 C11 H11 121.2 . .
N2 C12 C6 115.0(10) . .
N2 C12 C11 122.2(11) . .
C11 C12 C6 122.7(11) . .
N1 Ni1A N2 78.3(4) . .
N1 Ni1A Br4A 153.2(8) . .
N1 Ni1A Br5A 85.0(7) . .
N1 Ni1A Br1A 177.1(5) . .
N1 Ni1A Br2A 83.2(4) . .
N1 Ni1A Br3A 96.0(7) . .
N2 Ni1A Br4A 90.7(5) . .
N2 Ni1A Br5A 84.2(7) . .
N2 Ni1A Br1A 100.0(4) . .
N2 Ni1A Br2A 97.6(5) . .
N2 Ni1A Br3A 166.6(11) . .
Br5A Ni1A Br4A 118.4(8) . .
Br1A Ni1A Br2A 94.8(3) . .
Br1A Ni1A Br3A 86.2(6) . .
Br2A Ni1A Br3A 93.7(12) . .
Zr1 O1A Zr1 113.6(8) . 12_554
Zr1 O1A Zr1 116.9(7) 18_655 .
Zr1 O1A Zr1 116.5(8) 18_655 12_554
Zr1 O2A Zr1 104.4(6) 12_554 6
Zr1 O2A Zr1 104.4(6) 12_554 .
Zr1 O2A Zr1 104.4(6) 6 .
N1 Ni1B Br1B 89.6(6) . .
N1 Ni1B Br2B 98.3(5) . .
N2 Ni1B N1 78.2(5) . .
N2 Ni1B Br1B 82.5(5) . .
N2 Ni1B Br2B 176.0(7) . .
Br2B Ni1B Br1B 95.7(5) . .
Zr1 O1B Zr1 101.4(6) 12_554 18_655
Zr1 O1B Zr1 101.5(6) . 18_655
Zr1 O1B Zr1 101.0(6) . 12_554
Zr1 O2B Zr1 116.8(4) 12_554 6
Zr1 O2B Zr1 116.8(4) 12_554 .
Zr1 O2B Zr1 116.8(4) 6 .

loop_
_geom_bond_atom_site_label_1
_geom_bond_atom_site_label_2
_geom_bond_distance
_geom_bond_site_symmetry_2
Zr1 O3 2.245(7) .
Zr1 O4 2.218(7) 6
Zr1 O5 2.211(7) 19_656
Zr1 O6 2.257(7) 4
Zr1 O1A 2.073(17) .
Zr1 O1A 2.031(17) 24_656
Zr1 O1A 2.081(16) 6
Zr1 O2A 2.200(9) .
Zr1 O1B 2.251(17) .
Zr1 O1B 2.255(15) 6
Zr1 O1B 2.266(17) 24_656
Zr1 O2B 2.040(4) .
O3 C1 1.305(13) .
O4 C1 1.246(14) .
O5 C7 1.265(14) .
O6 C7 1.282(15) .
N1 C2 1.329(13) .
N1 C6 1.359(15) .
N1 Ni1A 2.021(11) .
N1 Ni1B 2.095(14) .
N2 C8 1.346(13) .
N2 C12 1.340(15) .
N2 Ni1A 2.078(11) .
N2 Ni1B 2.009(14) .
C1 C3 1.476(16) .
C2 H2 0.9500 .
C2 C3 1.391(15) .
C3 C4 1.360(18) .
C4 H4 0.9500 .
C4 C5 1.417(16) .
C5 H5 0.9500 .
C5 C6 1.421(17) .
C6 C12 1.437(19) .
C7 C9 1.503(16) .
C8 H8 0.9500 .
C8 C9 1.385(16) .
C9 C10 1.385(19) .
C10 H10 0.9500 .
C10 C11 1.399(17) .
C11 H11 0.9500 .
C11 C12 1.407(17) .
Ni1A Br4A 2.76(2) .
Ni1A Br5A 2.58(3) .
Ni1A Br1A 2.466(6) .
Ni1A Br2A 2.474(11) .
Ni1A Br3A 2.55(3) .
Br1B Ni1B 2.584(14) .
Br2B Ni1B 2.479(12) .

loop_
_geom_torsion_atom_site_label_1
_geom_torsion_atom_site_label_2
_geom_torsion_atom_site_label_3
_geom_torsion_atom_site_label_4
_geom_torsion
_geom_torsion_site_symmetry_1
Zr1 O3 C1 O4 13.7(18) .
Zr1 O3 C1 C3 -169.3(10) .
Zr1 O4 C1 O3 -14.4(19) 12_554
Zr1 O4 C1 C3 168.7(10) 12_554
Zr1 O5 C7 O6 6.7(19) 22_565
Zr1 O5 C7 C9 -169.6(7) 22_565
Zr1 O6 C7 O5 -7.1(19) 4_455
Zr1 O6 C7 C9 169.2(7) 4_455
O3 C1 C3 C2 -4(2) .
O3 C1 C3 C4 177.7(17) .
O4 C1 C3 C2 173.4(13) .
O4 C1 C3 C4 -5(3) .
O5 C7 C9 C8 13.0(16) .
O5 C7 C9 C10 -170.8(13) .
O6 C7 C9 C8 -163.8(12) .
O6 C7 C9 C10 12.4(17) .
N1 C2 C3 C1 -178.1(10) .
N1 C2 C3 C4 0(2) .
N1 C6 C12 N2 7.6(18) .
N1 C6 C12 C11 -175.1(14) .
N2 C8 C9 C7 178.0(10) .
N2 C8 C9 C10 2(2) .
C1 C3 C4 C5 170(2) .
C2 N1 C6 C5 12(2) .
C2 N1 C6 C12 174.4(9) .
C2 C3 C4 C5 -8(3) .
C3 C4 C5 C6 17(4) .
C4 C5 C6 N1 -19(3) .
C4 C5 C6 C12 179.7(18) .
C5 C6 C12 N2 169.5(17) .
C5 C6 C12 C11 -13(2) .
C6 N1 C2 C3 -2.3(15) .
C7 C9 C10 C11 177.9(12) .
C8 N2 C12 C6 178.9(9) .
C8 N2 C12 C11 1.6(18) .
C8 C9 C10 C11 -6(2) .
C9 C10 C11 C12 8(2) .
C10 C11 C12 N2 -6(2) .
C10 C11 C12 C6 177.1(12) .
C12 N2 C8 C9 0.6(17) .
Ni1A N1 C2 C3 172.3(14) .
Ni1A N1 C6 C5 -162.9(15) .
Ni1A N1 C6 C12 -0.6(15) .
Ni1A N2 C8 C9 -168.5(11) .
Ni1A N2 C12 C6 -10.8(15) .
Ni1A N2 C12 C11 171.9(12) .
Ni1B N1 C2 C3 -159.7(14) .
Ni1B N1 C6 C5 173.3(15) .
Ni1B N1 C6 C12 -24.4(14) .
Ni1B N2 C8 C9 163.2(12) .
Ni1B N2 C12 C6 14.5(16) .
Ni1B N2 C12 C11 -162.8(13) .

loop_
_twin_individual_id
_twin_individual_mass_fraction_refined
1 0.500(2)
2 0.500(2)
